data_2215409
loop_
_publ_author_name
'Yan, Huai Yi'

_publ_section_title Tetrakis(1<i>H</i>-pyrazole-\k<i>N</i>^2^)bis(thiocyanato-\k<i>N</i>)nickel(II)
_journal_coeditor_code CF2144
_journal_issue 10
_journal_name_full 'Acta Crystallographica Section E'
_journal_page_first m2602
_journal_page_last m2602
_journal_paper_doi 10.1107/S1600536807046211
_journal_volume 63
_journal_year 2007
_chemical_formula_iupac '[Ni (N C S)2 (C3 H4 N2)4]'
_chemical_formula_moiety 'C14 H16 N10 Ni S2'
_chemical_formula_sum 'C14 H16 N10 Ni S2'
_chemical_formula_weight 447.20
_chemical_name_systematic Tetrakis(1<i>H</i>-pyrazole-\k<i>N</i>^2^)bis(thiocyanato-\k<i>N</i>)nickel(II)
_space_group_IT_number 15
_symmetry_cell_setting monoclinic
_symmetry_space_group_name_Hall '-C 2yc'
_symmetry_space_group_name_H-M 'C 1 2/c 1'
_atom_sites_solution_hydrogens geom
_atom_sites_solution_primary direct
_atom_sites_solution_secondary difmap
_audit_creation_method SHELXL-97
_cell_angle_alpha 90.00
_cell_angle_beta 117.485(2)
_cell_angle_gamma 90.00
_cell_formula_units_Z 4
_cell_length_a 14.046(3)
_cell_length_b 10.863(2)
_cell_length_c 14.862(3)
_cell_measurement_reflns_used 2696
_cell_measurement_temperature 298(2)
_cell_measurement_theta_max 26.7435
_cell_measurement_theta_min 2.4875
_cell_volume 2011.7(7)
_computing_cell_refinement 'SAINT (Bruker, 1997)'
_computing_data_collection 'SMART (Bruker, 1997)'
_computing_data_reduction 'SAINT (Bruker, 1997)'
_computing_molecular_graphics 'SHELXTL (Bruker, 2001)'
_computing_publication_material 'SHELXTL (Bruker, 2001)'
_computing_structure_refinement 'SHELXTL (Bruker, 2001)'
_computing_structure_solution 'SHELXTL (Bruker, 2001)'
_diffrn_ambient_temperature 298(2)
_diffrn_measured_fraction_theta_full 0.993
_diffrn_measured_fraction_theta_max 0.993
_diffrn_measurement_device_type 'Bruker SMART APEX CCD'
_diffrn_measurement_method '\f and \w'
_diffrn_radiation_monochromator graphite
_diffrn_radiation_source 'fine-focus sealed tube'
_diffrn_radiation_type MoK\a
_diffrn_radiation_wavelength 0.71073
_diffrn_reflns_av_R_equivalents 0.0213
_diffrn_reflns_av_sigmaI/netI 0.0261
_diffrn_reflns_limit_h_max 17
_diffrn_reflns_limit_h_min -17
_diffrn_reflns_limit_k_max 9
_diffrn_reflns_limit_k_min -13
_diffrn_reflns_limit_l_max 18
_diffrn_reflns_limit_l_min -18
_diffrn_reflns_number 5718
_diffrn_reflns_theta_full 26.99
_diffrn_reflns_theta_max 26.99
_diffrn_reflns_theta_min 2.49
_exptl_absorpt_coefficient_mu 1.193
_exptl_absorpt_correction_T_max 0.7877
_exptl_absorpt_correction_T_min 0.5982
_exptl_absorpt_correction_type multi-scan
_exptl_absorpt_process_details '(SADABS; Sheldrick, 1996)'
_exptl_crystal_colour blue
_exptl_crystal_density_diffrn 1.477
_exptl_crystal_density_method 'not measured'
_exptl_crystal_description bar
_exptl_crystal_F_000 920
_exptl_crystal_size_max 0.48
_exptl_crystal_size_mid 0.26
_exptl_crystal_size_min 0.21
_refine_diff_density_max 0.367
_refine_diff_density_min -0.339
_refine_ls_extinction_method none
_refine_ls_goodness_of_fit_ref 1.056
_refine_ls_hydrogen_treatment constr
_refine_ls_matrix_type full
_refine_ls_number_parameters 124
_refine_ls_number_reflns 2188
_refine_ls_number_restraints 0
_refine_ls_restrained_S_all 1.056
_refine_ls_R_factor_all 0.0414
_refine_ls_R_factor_gt 0.0348
_refine_ls_shift/su_max 0.000
_refine_ls_shift/su_mean 0.000
_refine_ls_structure_factor_coef Fsqd
_refine_ls_weighting_details 'calc w=1/[\s^2^(Fo^2^)+(0.0523P)^2^+0.6564P] where P=(Fo^2^+2Fc^2^)/3'
_refine_ls_weighting_scheme calc
_refine_ls_wR_factor_gt 0.0893
_refine_ls_wR_factor_ref 0.0925
_reflns_number_gt 1867
_reflns_number_total 2188
_reflns_threshold_expression I>2\s(I)
_cod_data_source_file cf2144.cif
_cod_data_source_block I
_cod_depositor_comments
;
The following automatic conversions were performed:
'_symmetry_cell_setting' value 'Monoclinic' changed to 'monoclinic'
according to '/home/saulius/struct/CIF-dictionaries/cif_core.dic'
dictionary named 'cif_core.dic' version 2.4.1 from 2010-06-29.

Automatic conversion script
Id: cif_fix_enum 1527 2010-12-29 10:47:43Z saulius 

The following automatic conversions were performed:

'_symmetry_cell_setting' value 'Monoclinic' changed to 'monoclinic'
according to /home/saulius/struct/CIF-dictionaries/cif_core.dic
dictionary named 'cif_core.dic' version 2.4.1 from 2010-06-29.

Automatic conversion script
Id: cif_fix_values 1715 2011-07-08 13:25:40Z adriana 
;
_cod_original_cell_volume 2011.6(7)
_cod_original_sg_symbol_H-M 'C 2/c'
_cod_database_code 2215409
_cod_database_fobs_code 2215409

loop_
_symmetry_equiv_pos_as_xyz
'x, y, z'
'-x, y, -z+1/2'
'x+1/2, y+1/2, z'
'-x+1/2, y+1/2, -z+1/2'
'-x, -y, -z'
'x, -y, z-1/2'
'-x+1/2, -y+1/2, -z'
'x+1/2, -y+1/2, z-1/2'

loop_
_atom_site_type_symbol
_atom_site_label
_atom_site_fract_x
_atom_site_fract_y
_atom_site_fract_z
_atom_site_U_iso_or_equiv
_atom_site_adp_type
_atom_site_calc_flag
_atom_site_refinement_flags
_atom_site_occupancy
Ni Ni1 0.2500 0.7500 0.0000 0.04033(14) Uani d S 1
S S1 0.45000(6) 0.38423(6) 0.09641(6) 0.0763(2) Uani d . 1
N N1 0.26313(13) 0.71955(15) 0.14564(13) 0.0470(4) Uani d . 1
N N3 0.36411(14) 0.61469(16) 0.02753(14) 0.0539(4) Uani d . 1
N N2 0.20074(15) 0.78111(17) 0.17699(14) 0.0529(4) Uani d . 1
H H1 0.1537 0.8281 0.1356 0.064 Uiso d R 1
C C1 0.40149(15) 0.51988(19) 0.05644(14) 0.0442(4) Uani d . 1
N N4 0.37288(14) 0.88231(16) 0.05969(14) 0.0519(4) Uani d . 1
C C2 0.32207(17) 0.6455(2) 0.22228(16) 0.0559(5) Uani d . 1
H H2 0.3734 0.5911 0.2226 0.067 Uiso calc R 1
N N5 0.47618(16) 0.8519(2) 0.10443(19) 0.0836(7) Uani d . 1
H H8 0.4916 0.7781 0.1016 0.100 Uiso d R 1
C C5 0.3738(2) 1.0024(2) 0.0677(2) 0.0794(8) Uani d . 1
H H5 0.3127 1.0514 0.0437 0.095 Uiso calc R 1
C C3 0.2974(2) 0.6598(2) 0.30146(18) 0.0671(6) Uani d . 1
H H3 0.3281 0.6189 0.3634 0.081 Uiso calc R 1
C C4 0.2183(2) 0.7468(2) 0.2695(2) 0.0658(7) Uani d . 1
H H4 0.1835 0.7764 0.3053 0.079 Uiso calc R 1
C C7 0.5409(2) 0.9486(3) 0.1390(3) 0.1087(12) Uani d . 1
H H7 0.6155 0.9476 0.1722 0.130 Uiso calc R 1
C C6 0.4781(3) 1.0467(3) 0.1170(3) 0.1089(12) Uani d . 1
H H6 0.4996 1.1284 0.1315 0.131 Uiso calc R 1

loop_
_atom_site_aniso_label
_atom_site_aniso_U_11
_atom_site_aniso_U_22
_atom_site_aniso_U_33
_atom_site_aniso_U_12
_atom_site_aniso_U_13
_atom_site_aniso_U_23
Ni1 0.0391(2) 0.0375(2) 0.0467(2) 0.00696(12) 0.02175(16) 0.00747(13)
S1 0.0814(5) 0.0640(4) 0.0994(5) 0.0357(3) 0.0553(4) 0.0367(3)
N1 0.0448(9) 0.0493(9) 0.0499(9) 0.0059(7) 0.0245(8) 0.0063(7)
N3 0.0521(10) 0.0495(10) 0.0652(11) 0.0147(8) 0.0313(9) 0.0107(8)
N2 0.0497(10) 0.0582(10) 0.0568(10) 0.0081(8) 0.0295(9) 0.0064(8)
C1 0.0416(10) 0.0532(12) 0.0426(10) 0.0075(8) 0.0235(8) 0.0053(8)
N4 0.0457(9) 0.0501(10) 0.0572(10) 0.0012(7) 0.0213(8) 0.0070(8)
C2 0.0537(12) 0.0603(13) 0.0536(12) 0.0111(9) 0.0246(10) 0.0127(9)
N5 0.0479(11) 0.0571(12) 0.120(2) 0.0010(9) 0.0165(12) 0.0125(12)
C5 0.0638(15) 0.0527(14) 0.117(2) -0.0021(11) 0.0375(16) -0.0044(14)
C3 0.0697(15) 0.0800(16) 0.0511(12) 0.0017(12) 0.0273(11) 0.0135(11)
C4 0.0672(15) 0.0827(18) 0.0581(14) -0.0035(11) 0.0379(13) -0.0009(11)
C7 0.0530(15) 0.0742(19) 0.160(3) -0.0144(14) 0.0157(18) 0.001(2)
C6 0.081(2) 0.0628(18) 0.161(3) -0.0235(16) 0.037(2) -0.015(2)

loop_
_atom_type_symbol
_atom_type_description
_atom_type_scat_dispersion_real
_atom_type_scat_dispersion_imag
_atom_type_scat_source
C C 0.0033 0.0016 'International Tables Vol C Tables 4.2.6.8 and 6.1.1.4'
H H 0.0000 0.0000 'International Tables Vol C Tables 4.2.6.8 and 6.1.1.4'
N N 0.0061 0.0033 'International Tables Vol C Tables 4.2.6.8 and 6.1.1.4'
S S 0.1246 0.1234 'International Tables Vol C Tables 4.2.6.8 and 6.1.1.4'
Ni Ni 0.3393 1.1124 'International Tables Vol C Tables 4.2.6.8 and 6.1.1.4'

loop_
_geom_angle_atom_site_label_1
_geom_angle_atom_site_label_2
_geom_angle_atom_site_label_3
_geom_angle_site_symmetry_1
_geom_angle_site_symmetry_3
_geom_angle
_geom_angle_publ_flag
N3 Ni1 N3 7_565 . 180.0 ?
N3 Ni1 N4 7_565 7_565 89.54(8) ?
N3 Ni1 N4 . 7_565 90.46(8) ?
N3 Ni1 N4 7_565 . 90.46(8) ?
N3 Ni1 N4 . . 89.54(8) y
N4 Ni1 N4 7_565 . 180.00(7) ?
N3 Ni1 N1 7_565 7_565 89.59(7) ?
N3 Ni1 N1 . 7_565 90.41(7) ?
N4 Ni1 N1 7_565 7_565 90.47(7) ?
N4 Ni1 N1 . 7_565 89.53(7) ?
N3 Ni1 N1 7_565 . 90.41(7) ?
N3 Ni1 N1 . . 89.59(7) y
N4 Ni1 N1 7_565 . 89.53(7) ?
N4 Ni1 N1 . . 90.47(7) y
N1 Ni1 N1 7_565 . 180.00(9) ?
C2 N1 N2 . . 104.61(17) ?
C2 N1 Ni1 . . 134.41(15) ?
N2 N1 Ni1 . . 120.96(13) ?
C1 N3 Ni1 . . 152.96(16) ?
C4 N2 N1 . . 112.21(18) ?
C4 N2 H1 . . 129.5 ?
N1 N2 H1 . . 117.9 ?
N3 C1 S1 . . 177.92(19) ?
C5 N4 N5 . . 103.89(19) ?
C5 N4 Ni1 . . 133.71(17) ?
N5 N4 Ni1 . . 122.36(14) ?
N1 C2 C3 . . 111.2(2) ?
N1 C2 H2 . . 124.4 ?
C3 C2 H2 . . 124.4 ?
C7 N5 N4 . . 113.0(2) ?
C7 N5 H8 . . 129.1 ?
N4 N5 H8 . . 117.5 ?
N4 C5 C6 . . 110.9(3) ?
N4 C5 H5 . . 124.6 ?
C6 C5 H5 . . 124.6 ?
C4 C3 C2 . . 105.4(2) ?
C4 C3 H3 . . 127.3 ?
C2 C3 H3 . . 127.3 ?
N2 C4 C3 . . 106.6(2) ?
N2 C4 H4 . . 126.7 ?
C3 C4 H4 . . 126.7 ?
C6 C7 N5 . . 106.4(3) ?
C6 C7 H7 . . 126.8 ?
N5 C7 H7 . . 126.8 ?
C7 C6 C5 . . 105.8(3) ?
C7 C6 H6 . . 127.1 ?
C5 C6 H6 . . 127.1 ?

loop_
_geom_bond_atom_site_label_1
_geom_bond_atom_site_label_2
_geom_bond_site_symmetry_2
_geom_bond_distance
_geom_bond_publ_flag
Ni1 N3 7_565 2.0716(16) ?
Ni1 N3 . 2.0716(16) y
Ni1 N4 7_565 2.1020(17) ?
Ni1 N4 . 2.1020(17) y
Ni1 N1 7_565 2.1120(17) ?
Ni1 N1 . 2.1120(17) y
S1 C1 . 1.617(2) ?
N1 C2 . 1.326(2) ?
N1 N2 . 1.345(2) ?
N3 C1 . 1.146(2) ?
N2 C4 . 1.333(3) ?
N2 H1 . 0.8364 ?
N4 C5 . 1.309(3) ?
N4 N5 . 1.329(3) ?
C2 C3 . 1.381(3) ?
C2 H2 . 0.930 ?
N5 C7 . 1.327(3) ?
N5 H8 . 0.8361 ?
C5 C6 . 1.387(4) ?
C5 H5 . 0.930 ?
C3 C4 . 1.366(4) ?
C3 H3 . 0.930 ?
C4 H4 . 0.930 ?
C7 C6 . 1.324(4) ?
C7 H7 . 0.930 ?
C6 H6 . 0.930 ?

loop_
_geom_hbond_atom_site_label_D
_geom_hbond_atom_site_label_H
_geom_hbond_atom_site_label_A
_geom_hbond_site_symmetry_A
_geom_hbond_distance_DH
_geom_hbond_distance_HA
_geom_hbond_distance_DA
_geom_hbond_angle_DHA
N2 H1 N3 7_565 0.84 2.40 2.966(3) 125
N2 H1 S1 3_455 0.84 2.71 3.346(2) 134
C6 H6 S1 1_565 0.93 2.85 3.686(3) 150

loop_
_geom_torsion_atom_site_label_1
_geom_torsion_atom_site_label_2
_geom_torsion_atom_site_label_3
_geom_torsion_atom_site_label_4
_geom_torsion_site_symmetry_1
_geom_torsion
N3 Ni1 N1 C2 7_565 -178.9(2)
N3 Ni1 N1 C2 . 1.1(2)
N4 Ni1 N1 C2 7_565 91.5(2)
N4 Ni1 N1 C2 . -88.5(2)
N3 Ni1 N1 N2 7_565 2.81(16)
N3 Ni1 N1 N2 . -177.19(16)
N4 Ni1 N1 N2 7_565 -86.73(16)
N4 Ni1 N1 N2 . 93.27(16)
N4 Ni1 N3 C1 7_565 -45.5(4)
N4 Ni1 N3 C1 . 134.5(4)
N1 Ni1 N3 C1 7_565 -136.0(4)
N1 Ni1 N3 C1 . 44.0(4)
C2 N1 N2 C4 . -0.7(3)
Ni1 N1 N2 C4 . 178.07(15)
N3 Ni1 N4 C5 7_565 -4.7(3)
N3 Ni1 N4 C5 . 175.3(3)
N1 Ni1 N4 C5 7_565 84.9(3)
N1 Ni1 N4 C5 . -95.1(3)
N3 Ni1 N4 N5 7_565 172.6(2)
N3 Ni1 N4 N5 . -7.4(2)
N1 Ni1 N4 N5 7_565 -97.82(19)
N1 Ni1 N4 N5 . 82.18(19)
N2 N1 C2 C3 . 0.1(3)
Ni1 N1 C2 C3 . -178.42(16)
C5 N4 N5 C7 . -0.5(4)
Ni1 N4 N5 C7 . -178.5(2)
N5 N4 C5 C6 . 0.5(4)
Ni1 N4 C5 C6 . 178.1(2)
N1 C2 C3 C4 . 0.5(3)
N1 N2 C4 C3 . 1.0(3)
C2 C3 C4 N2 . -0.9(3)
N4 N5 C7 C6 . 0.4(4)
N5 C7 C6 C5 . -0.1(5)
N4 C5 C6 C7 . -0.2(5)
